data_2231574
loop_
_publ_author_name
'Ayiko\'e, Kouassi'
'Gultneh, Yilma'
'Butcher, Ray J.'

_publ_section_title
;
 Bis{2-[(2-hydroxy-2-methylpropyl)iminomethyl]-4-nitrophenolato}nickel(II)
 dimethylformamide monosolvate
;
_journal_coeditor_code JJ2096
_journal_issue 9
_journal_name_full 'Acta Crystallographica Section E'
_journal_page_first m1211
_journal_paper_doi 10.1107/S1600536811031229
_journal_volume 67
_journal_year 2011
_chemical_formula_iupac '[Ni (C11 H13 N2 O4)2], C3 H7 N O'
_chemical_formula_moiety 'C22 H26 N4 Ni O8, C3 H7 N O'
_chemical_formula_sum 'C25 H33 N5 Ni O9'
_chemical_formula_weight 606.27
_chemical_name_systematic
;
Bis{2-[(2-hydroxy-2-methylpropyl)iminomethyl]-4-nitrophenolato}nickel(II)
dimethylformamide monosolvate
;
_space_group_IT_number 14
_symmetry_cell_setting monoclinic
_symmetry_space_group_name_Hall '-P 2yn'
_symmetry_space_group_name_H-M 'P 1 21/n 1'
_atom_sites_solution_hydrogens geom
_atom_sites_solution_primary direct
_atom_sites_solution_secondary difmap
_audit_creation_method SHELXL-97
_cell_angle_alpha 90.00
_cell_angle_beta 99.1120(14)
_cell_angle_gamma 90.00
_cell_formula_units_Z 4
_cell_length_a 11.42279(16)
_cell_length_b 11.42936(18)
_cell_length_c 21.4903(3)
_cell_measurement_reflns_used 6836
_cell_measurement_temperature 295(2)
_cell_measurement_theta_max 77.2726
_cell_measurement_theta_min 4.3903
_cell_volume 2770.26(7)
_computing_cell_refinement
;
CrysAlis PRO (Oxford Diffraction, 2009)
;
_computing_data_collection
;
CrysAlis PRO (Oxford Diffraction, 2009)
;
_computing_data_reduction
;
CrysAlis PRO (Oxford Diffraction, 2009)
;
_computing_molecular_graphics 'SHELXTL (Sheldrick, 2008)'
_computing_publication_material 'SHELXTL (Sheldrick, 2008)'
_computing_structure_refinement 'SHELXL97 (Sheldrick, 2008)'
_computing_structure_solution 'SHELXS97 (Sheldrick, 2008)'
_diffrn_ambient_temperature 295(2)
_diffrn_detector_area_resol_mean 10.5081
_diffrn_measured_fraction_theta_full 0.999
_diffrn_measured_fraction_theta_max 0.986
_diffrn_measurement_device_type 'Oxford Diffraction Xcalibur Ruby Gemini'
_diffrn_measurement_method \w
_diffrn_radiation_monochromator graphite
_diffrn_radiation_source 'Enhance (Cu) X-ray Source'
_diffrn_radiation_type CuK\a
_diffrn_radiation_wavelength 1.54184
_diffrn_reflns_av_R_equivalents 0.0264
_diffrn_reflns_av_sigmaI/netI 0.0242
_diffrn_reflns_limit_h_max 14
_diffrn_reflns_limit_h_min -13
_diffrn_reflns_limit_k_max 13
_diffrn_reflns_limit_k_min -14
_diffrn_reflns_limit_l_max 17
_diffrn_reflns_limit_l_min -26
_diffrn_reflns_number 13929
_diffrn_reflns_theta_full 67.50
_diffrn_reflns_theta_max 77.48
_diffrn_reflns_theta_min 4.39
_exptl_absorpt_coefficient_mu 1.535
_exptl_absorpt_correction_T_max 1.00000
_exptl_absorpt_correction_T_min 0.65024
_exptl_absorpt_correction_type multi-scan
_exptl_absorpt_process_details
;
(CrysAlis PRO; Oxford Diffraction, 2009)
;
_exptl_crystal_colour pale-green
_exptl_crystal_density_diffrn 1.454
_exptl_crystal_density_method 'not measured'
_exptl_crystal_description needle
_exptl_crystal_F_000 1272
_exptl_crystal_size_max 0.44
_exptl_crystal_size_mid 0.21
_exptl_crystal_size_min 0.18
_refine_diff_density_max 0.564
_refine_diff_density_min -0.532
_refine_ls_extinction_method none
_refine_ls_goodness_of_fit_ref 1.049
_refine_ls_hydrogen_treatment constr
_refine_ls_matrix_type full
_refine_ls_number_parameters 367
_refine_ls_number_reflns 5826
_refine_ls_number_restraints 0
_refine_ls_restrained_S_all 1.049
_refine_ls_R_factor_all 0.0685
_refine_ls_R_factor_gt 0.0549
_refine_ls_shift/su_max 0.001
_refine_ls_shift/su_mean 0.000
_refine_ls_structure_factor_coef Fsqd
_refine_ls_weighting_details 'calc w=1/[\s^2^(Fo^2^)+(0.1160P)^2^+0.4736P] where P=(Fo^2^+2Fc^2^)/3'
_refine_ls_weighting_scheme calc
_refine_ls_wR_factor_gt 0.1618
_refine_ls_wR_factor_ref 0.1741
_reflns_number_gt 4514
_reflns_number_total 5826
_reflns_threshold_expression I>2\s(I)
_cod_data_source_file jj2096.cif
_cod_data_source_block I
_cod_original_sg_symbol_H-M 'P 21/n'
_cod_database_code 2231574
_cod_database_fobs_code 2231574

loop_
_symmetry_equiv_pos_as_xyz
'x, y, z'
'-x+1/2, y+1/2, -z+1/2'
'-x, -y, -z'
'x-1/2, -y-1/2, z-1/2'

loop_
_atom_site_type_symbol
_atom_site_label
_atom_site_fract_x
_atom_site_fract_y
_atom_site_fract_z
_atom_site_U_iso_or_equiv
_atom_site_adp_type
_atom_site_calc_flag
_atom_site_refinement_flags
_atom_site_occupancy
_atom_site_symmetry_multiplicity
Ni Ni 0.28214(3) 0.69956(4) 0.739938(17) 0.04163(16) Uani d . 1 1
O O1A 0.13279(18) 0.7923(2) 0.73843(9) 0.0627(6) Uani d . 1 1
O O2A 0.43631(19) 0.5964(2) 0.75995(9) 0.0672(6) Uani d . 1 1
H H2A 0.4851 0.5947 0.7358 0.081 Uiso calc R 1 1
O O3A -0.2832(2) 0.8371(3) 0.88948(13) 0.0905(8) Uani d . 1 1
O O4A -0.1546(3) 0.7581(5) 0.95965(12) 0.1320(15) Uani d . 1 1
O O1B 0.38319(17) 0.84650(17) 0.74068(8) 0.0505(4) Uani d . 1 1
O O2B 0.1755(2) 0.5507(2) 0.71838(10) 0.0850(8) Uani d . 1 1
H H2B 0.1676 0.4831 0.7297 0.102 Uiso calc R 1 1
O O3B 0.7678(3) 1.0122(4) 0.58611(14) 0.1350(16) Uani d . 1 1
O O4B 0.6486(2) 0.9308(3) 0.51235(11) 0.0932(9) Uani d . 1 1
O O1S 0.6253(5) 0.6221(4) 0.6974(3) 0.190(3) Uani d . 1 1
N N1A 0.29366(18) 0.67706(18) 0.83479(9) 0.0418(4) Uani d . 1 1
N N2A -0.1859(2) 0.7931(3) 0.90622(13) 0.0739(8) Uani d . 1 1
N N1B 0.26685(17) 0.69504(17) 0.64379(9) 0.0395(4) Uani d . 1 1
N N2B 0.6746(2) 0.9632(3) 0.56688(13) 0.0737(8) Uani d . 1 1
N N1S 0.6828(3) 0.6268(4) 0.60657(18) 0.0901(10) Uani d . 1 1
C C1A 0.0612(2) 0.7858(2) 0.77807(11) 0.0433(5) Uani d . 1 1
C C2A -0.0573(2) 0.8288(3) 0.76076(13) 0.0530(6) Uani d . 1 1
H H2AA -0.0803 0.8582 0.7203 0.064 Uiso calc R 1 1
C C3A -0.1370(2) 0.8284(3) 0.80106(13) 0.0536(6) Uani d . 1 1
H H3AA -0.2134 0.8566 0.7883 0.064 Uiso calc R 1 1
C C4A -0.1031(2) 0.7851(3) 0.86214(13) 0.0524(6) Uani d . 1 1
C C5A 0.0081(2) 0.7403(3) 0.88111(11) 0.0485(6) Uani d . 1 1
H H5AA 0.0282 0.7108 0.9217 0.058 Uiso calc R 1 1
C C6A 0.0916(2) 0.7383(2) 0.84022(11) 0.0421(5) Uani d . 1 1
C C7A 0.2064(2) 0.6891(2) 0.86487(11) 0.0444(5) Uani d . 1 1
H H7AA 0.2177 0.6638 0.9065 0.053 Uiso calc R 1 1
C C8A 0.4050(2) 0.6210(2) 0.86711(11) 0.0473(5) Uani d . 1 1
C C9A 0.3801(3) 0.4930(3) 0.88058(18) 0.0779(9) Uani d . 1 1
H H9AA 0.3447 0.4553 0.8423 0.117 Uiso calc R 1 1
H H9AB 0.3268 0.4889 0.9109 0.117 Uiso calc R 1 1
H H9AC 0.4530 0.4544 0.8971 0.117 Uiso calc R 1 1
C C10A 0.4563(3) 0.6847(3) 0.92732(16) 0.0710(9) Uani d . 1 1
H H10A 0.4733 0.7643 0.9176 0.107 Uiso calc R 1 1
H H10B 0.5280 0.6467 0.9464 0.107 Uiso calc R 1 1
H H10C 0.3999 0.6835 0.9560 0.107 Uiso calc R 1 1
C C11A 0.4935(3) 0.6308(4) 0.82125(15) 0.0748(10) Uani d . 1 1
H H11A 0.5215 0.7107 0.8201 0.090 Uiso calc R 1 1
H H11B 0.5612 0.5806 0.8348 0.090 Uiso calc R 1 1
C C1B 0.4490(2) 0.8726(2) 0.69862(10) 0.0405(5) Uani d . 1 1
C C2B 0.5510(2) 0.9442(2) 0.71580(12) 0.0494(6) Uani d . 1 1
H H2BA 0.5686 0.9712 0.7570 0.059 Uiso calc R 1 1
C C3B 0.6240(2) 0.9745(3) 0.67371(13) 0.0532(6) Uani d . 1 1
H H3BA 0.6914 1.0196 0.6865 0.064 Uiso calc R 1 1
C C4B 0.5961(2) 0.9370(3) 0.61158(12) 0.0512(6) Uani d . 1 1
C C5B 0.4966(2) 0.8706(2) 0.59204(11) 0.0466(5) Uani d . 1 1
H H5BA 0.4778 0.8493 0.5499 0.056 Uiso calc R 1 1
C C6B 0.4235(2) 0.8348(2) 0.63480(11) 0.0410(5) Uani d . 1 1
C C7B 0.3283(2) 0.7547(2) 0.61084(10) 0.0418(5) Uani d . 1 1
H H7BA 0.3106 0.7463 0.5673 0.050 Uiso calc R 1 1
C C8B 0.1836(2) 0.6052(2) 0.61156(11) 0.0485(6) Uani d . 1 1
C C9B 0.2573(4) 0.5016(3) 0.5970(2) 0.0877(12) Uani d . 1 1
H H9BA 0.3069 0.5244 0.5670 0.132 Uiso calc R 1 1
H H9BB 0.2058 0.4392 0.5798 0.132 Uiso calc R 1 1
H H9BC 0.3059 0.4754 0.6350 0.132 Uiso calc R 1 1
C C10B 0.1066(3) 0.6519(3) 0.55286(14) 0.0693(9) Uani d . 1 1
H H10D 0.0621 0.7179 0.5638 0.104 Uiso calc R 1 1
H H10E 0.0531 0.5918 0.5348 0.104 Uiso calc R 1 1
H H10F 0.1560 0.6755 0.5228 0.104 Uiso calc R 1 1
C C11B 0.1044(3) 0.5691(3) 0.65874(14) 0.0709(9) Uani d . 1 1
H H11C 0.0464 0.6298 0.6620 0.085 Uiso calc R 1 1
H H11D 0.0624 0.4977 0.6448 0.085 Uiso calc R 1 1
C C1S 0.6898(11) 0.6407(7) 0.6647(5) 0.207(5) Uani d . 1 1
H H1SA 0.7614 0.6721 0.6842 0.248 Uiso calc R 1 1
C C2S 0.7801(10) 0.6597(10) 0.5804(6) 0.282(7) Uani d . 1 1
H H2SA 0.8299 0.7096 0.6093 0.423 Uiso calc R 1 1
H H2SB 0.7546 0.7011 0.5418 0.423 Uiso calc R 1 1
H H2SC 0.8238 0.5913 0.5720 0.423 Uiso calc R 1 1
C C3S 0.5866(8) 0.5788(7) 0.5676(5) 0.245(6) Uani d . 1 1
H H3SA 0.5195 0.5767 0.5895 0.368 Uiso calc R 1 1
H H3SB 0.6056 0.5008 0.5561 0.368 Uiso calc R 1 1
H H3SC 0.5679 0.6258 0.5303 0.368 Uiso calc R 1 1

loop_
_atom_site_aniso_label
_atom_site_aniso_U_11
_atom_site_aniso_U_22
_atom_site_aniso_U_33
_atom_site_aniso_U_12
_atom_site_aniso_U_13
_atom_site_aniso_U_23
Ni 0.0460(2) 0.0483(3) 0.0325(2) -0.00103(17) 0.01224(16) 0.00310(16)
O1A 0.0568(11) 0.0894(15) 0.0464(10) 0.0168(10) 0.0217(8) 0.0294(10)
O2A 0.0693(12) 0.0940(15) 0.0410(9) 0.0308(11) 0.0169(9) 0.0006(10)
O3A 0.0570(13) 0.139(2) 0.0816(17) 0.0211(14) 0.0310(12) 0.0058(16)
O4A 0.095(2) 0.260(4) 0.0514(15) 0.061(3) 0.0409(13) 0.037(2)
O1B 0.0590(10) 0.0576(10) 0.0398(8) -0.0098(8) 0.0226(8) -0.0105(8)
O2B 0.1166(19) 0.0817(16) 0.0496(11) -0.0528(15) -0.0091(12) 0.0236(11)
O3B 0.0959(19) 0.233(4) 0.0830(18) -0.101(3) 0.0347(15) -0.025(2)
O4B 0.0895(17) 0.144(3) 0.0539(13) -0.0486(17) 0.0356(12) -0.0146(14)
O1S 0.217(5) 0.130(4) 0.268(7) 0.044(4) 0.176(5) 0.052(4)
N1A 0.0447(10) 0.0480(10) 0.0334(9) 0.0018(8) 0.0082(8) -0.0002(8)
N2A 0.0567(14) 0.114(2) 0.0565(15) 0.0125(14) 0.0244(12) 0.0019(15)
N1B 0.0418(9) 0.0437(10) 0.0341(9) -0.0043(8) 0.0095(7) 0.0010(7)
N2B 0.0626(14) 0.105(2) 0.0576(15) -0.0316(15) 0.0224(12) 0.0003(15)
N1S 0.0749(19) 0.105(3) 0.089(2) 0.0207(18) 0.0082(17) -0.022(2)
C1A 0.0443(12) 0.0489(12) 0.0383(11) -0.0007(10) 0.0118(9) 0.0044(10)
C2A 0.0508(14) 0.0653(16) 0.0437(13) 0.0049(12) 0.0097(11) 0.0116(12)
C3A 0.0461(13) 0.0664(16) 0.0489(14) 0.0071(12) 0.0095(11) 0.0011(12)
C4A 0.0492(13) 0.0673(16) 0.0432(13) 0.0007(12) 0.0153(11) -0.0008(12)
C5A 0.0517(13) 0.0632(15) 0.0327(11) -0.0004(12) 0.0128(10) 0.0020(11)
C6A 0.0447(11) 0.0484(12) 0.0343(11) -0.0022(10) 0.0100(9) 0.0007(9)
C7A 0.0499(12) 0.0564(14) 0.0275(10) -0.0011(10) 0.0081(9) 0.0035(9)
C8A 0.0473(12) 0.0552(14) 0.0381(11) 0.0074(11) 0.0030(9) -0.0033(10)
C9A 0.087(2) 0.0625(19) 0.081(2) 0.0095(17) 0.0050(18) 0.0098(17)
C10A 0.0604(17) 0.091(2) 0.0569(17) 0.0084(16) -0.0045(14) -0.0163(16)
C11A 0.0565(16) 0.113(3) 0.0553(16) 0.0244(18) 0.0109(13) 0.0081(18)
C1B 0.0423(11) 0.0430(11) 0.0384(11) 0.0006(9) 0.0129(9) -0.0035(9)
C2B 0.0524(13) 0.0549(14) 0.0418(12) -0.0059(11) 0.0106(10) -0.0100(11)
C3B 0.0491(13) 0.0584(15) 0.0534(14) -0.0153(11) 0.0116(11) -0.0055(12)
C4B 0.0480(13) 0.0610(15) 0.0473(13) -0.0086(11) 0.0159(11) 0.0004(11)
C5B 0.0475(12) 0.0569(14) 0.0371(11) -0.0038(11) 0.0123(9) 0.0009(10)
C6B 0.0412(11) 0.0451(11) 0.0386(11) -0.0018(9) 0.0116(9) 0.0001(9)
C7B 0.0450(11) 0.0512(13) 0.0307(10) -0.0042(10) 0.0107(8) -0.0003(9)
C8B 0.0529(13) 0.0521(13) 0.0403(12) -0.0125(11) 0.0068(10) 0.0004(10)
C9B 0.092(3) 0.0579(19) 0.112(3) -0.0058(18) 0.014(2) -0.024(2)
C10B 0.0609(17) 0.095(2) 0.0488(15) -0.0250(16) -0.0020(13) 0.0124(16)
C11B 0.0742(19) 0.089(2) 0.0488(15) -0.0383(17) 0.0064(14) 0.0091(15)
C1S 0.334(13) 0.135(6) 0.194(8) 0.114(8) 0.173(9) 0.055(6)
C2S 0.200(10) 0.238(12) 0.45(2) 0.030(9) 0.191(12) 0.004(12)
C3S 0.198(8) 0.150(7) 0.334(13) 0.077(6) -0.126(9) -0.084(8)

loop_
_atom_type_symbol
_atom_type_description
_atom_type_scat_dispersion_real
_atom_type_scat_dispersion_imag
_atom_type_scat_source
C C 0.0181 0.0091 'International Tables Vol C Tables 4.2.6.8 and 6.1.1.4'
H H 0.0000 0.0000 'International Tables Vol C Tables 4.2.6.8 and 6.1.1.4'
N N 0.0311 0.0180 'International Tables Vol C Tables 4.2.6.8 and 6.1.1.4'
O O 0.0492 0.0322 'International Tables Vol C Tables 4.2.6.8 and 6.1.1.4'
Ni Ni -3.0029 0.5091 'International Tables Vol C Tables 4.2.6.8 and 6.1.1.4'

loop_
_geom_angle_atom_site_label_1
_geom_angle_atom_site_label_2
_geom_angle_atom_site_label_3
_geom_angle
O1A Ni O1B 92.52(9)
O1A Ni N1A 90.16(8)
O1B Ni N1A 98.60(8)
O1A Ni N1B 93.48(8)
O1B Ni N1B 89.22(7)
N1A Ni N1B 171.23(8)
O1A Ni O2B 87.84(11)
O1B Ni O2B 167.86(8)
N1A Ni O2B 93.54(8)
N1B Ni O2B 78.64(8)
O1A Ni O2A 168.90(8)
O1B Ni O2A 90.31(9)
N1A Ni O2A 78.79(8)
N1B Ni O2A 97.30(8)
O2B Ni O2A 91.64(11)
C1A O1A Ni 126.42(16)
C11A O2A Ni 106.24(17)
C11A O2A H2A 109.5
Ni O2A H2A 120.9
C1B O1B Ni 125.03(15)
C11B O2B Ni 107.94(18)
C11B O2B H2B 109.5
Ni O2B H2B 141.8
C7A N1A C8A 119.1(2)
C7A N1A Ni 124.07(17)
C8A N1A Ni 115.76(15)
O4A N2A O3A 122.1(3)
O4A N2A C4A 118.3(3)
O3A N2A C4A 119.5(3)
C7B N1B C8B 118.5(2)
C7B N1B Ni 125.61(17)
C8B N1B Ni 115.59(14)
O3B N2B O4B 122.2(3)
O3B N2B C4B 118.1(3)
O4B N2B C4B 119.6(2)
C1S N1S C2S 116.5(9)
C1S N1S C3S 125.0(9)
C2S N1S C3S 118.5(8)
O1A C1A C6A 124.0(2)
O1A C1A C2A 119.1(2)
C6A C1A C2A 116.8(2)
C3A C2A C1A 122.4(2)
C3A C2A H2AA 118.8
C1A C2A H2AA 118.8
C2A C3A C4A 119.2(2)
C2A C3A H3AA 120.4
C4A C3A H3AA 120.4
C5A C4A C3A 121.1(2)
C5A C4A N2A 120.1(2)
C3A C4A N2A 118.8(3)
C4A C5A C6A 120.8(2)
C4A C5A H5AA 119.6
C6A C5A H5AA 119.6
C5A C6A C1A 119.5(2)
C5A C6A C7A 116.5(2)
C1A C6A C7A 124.1(2)
N1A C7A C6A 126.2(2)
N1A C7A H7AA 116.9
C6A C7A H7AA 116.9
N1A C8A C10A 112.0(2)
N1A C8A C11A 105.7(2)
C10A C8A C11A 108.1(3)
N1A C8A C9A 109.2(2)
C10A C8A C9A 110.9(3)
C11A C8A C9A 110.9(3)
C8A C9A H9AA 109.5
C8A C9A H9AB 109.5
H9AA C9A H9AB 109.5
C8A C9A H9AC 109.5
H9AA C9A H9AC 109.5
H9AB C9A H9AC 109.5
C8A C10A H10A 109.5
C8A C10A H10B 109.5
H10A C10A H10B 109.5
C8A C10A H10C 109.5
H10A C10A H10C 109.5
H10B C10A H10C 109.5
O2A C11A C8A 108.8(3)
O2A C11A H11A 109.9
C8A C11A H11A 109.9
O2A C11A H11B 109.9
C8A C11A H11B 109.9
H11A C11A H11B 108.3
O1B C1B C6B 123.3(2)
O1B C1B C2B 119.5(2)
C6B C1B C2B 117.3(2)
C3B C2B C1B 122.3(2)
C3B C2B H2BA 118.9
C1B C2B H2BA 118.9
C2B C3B C4B 119.0(2)
C2B C3B H3BA 120.5
C4B C3B H3BA 120.5
C5B C4B C3B 121.1(2)
C5B C4B N2B 118.7(2)
C3B C4B N2B 120.1(2)
C4B C5B C6B 120.8(2)
C4B C5B H5BA 119.6
C6B C5B H5BA 119.6
C5B C6B C1B 119.5(2)
C5B C6B C7B 116.3(2)
C1B C6B C7B 124.1(2)
N1B C7B C6B 126.1(2)
N1B C7B H7BA 116.9
C6B C7B H7BA 116.9
N1B C8B C9B 107.4(2)
N1B C8B C10B 112.8(2)
C9B C8B C10B 111.8(3)
N1B C8B C11B 106.3(2)
C9B C8B C11B 109.5(3)
C10B C8B C11B 108.9(2)
C8B C9B H9BA 109.5
C8B C9B H9BB 109.5
H9BA C9B H9BB 109.5
C8B C9B H9BC 109.5
H9BA C9B H9BC 109.5
H9BB C9B H9BC 109.5
C8B C10B H10D 109.5
C8B C10B H10E 109.5
H10D C10B H10E 109.5
C8B C10B H10F 109.5
H10D C10B H10F 109.5
H10E C10B H10F 109.5
O2B C11B C8B 109.1(2)
O2B C11B H11C 109.9
C8B C11B H11C 109.9
O2B C11B H11D 109.9
C8B C11B H11D 109.9
H11C C11B H11D 108.3
O1S C1S N1S 131.3(14)
O1S C1S H1SA 114.3
N1S C1S H1SA 114.3
N1S C2S H2SA 109.5
N1S C2S H2SB 109.5
H2SA C2S H2SB 109.5
N1S C2S H2SC 109.5
H2SA C2S H2SC 109.5
H2SB C2S H2SC 109.5
N1S C3S H3SA 109.5
N1S C3S H3SB 109.5
H3SA C3S H3SB 109.5
N1S C3S H3SC 109.5
H3SA C3S H3SC 109.5
H3SB C3S H3SC 109.5

loop_
_geom_bond_atom_site_label_1
_geom_bond_atom_site_label_2
_geom_bond_distance
Ni O1A 2.004(2)
Ni O1B 2.0365(19)
Ni N1A 2.038(2)
Ni N1B 2.0465(19)
Ni O2B 2.101(2)
Ni O2A 2.106(2)
O1A C1A 1.273(3)
O2A C11A 1.429(4)
O2A H2A 0.8200
O3A N2A 1.222(4)
O4A N2A 1.215(4)
O1B C1B 1.298(3)
O2B C11B 1.420(4)
O2B H2B 0.8200
O3B N2B 1.216(3)
O4B N2B 1.220(3)
O1S C1S 1.115(8)
N1A C7A 1.278(3)
N1A C8A 1.494(3)
N2A C4A 1.443(4)
N1B C7B 1.272(3)
N1B C8B 1.493(3)
N2B C4B 1.446(3)
N1S C1S 1.250(9)
N1S C2S 1.375(10)
N1S C3S 1.385(8)
C1A C6A 1.433(3)
C1A C2A 1.433(4)
C2A C3A 1.352(4)
C2A H2AA 0.9300
C3A C4A 1.399(4)
C3A H3AA 0.9300
C4A C5A 1.371(4)
C5A C6A 1.396(3)
C5A H5AA 0.9300
C6A C7A 1.448(3)
C7A H7AA 0.9300
C8A C10A 1.519(4)
C8A C11A 1.523(4)
C8A C9A 1.526(4)
C9A H9AA 0.9600
C9A H9AB 0.9600
C9A H9AC 0.9600
C10A H10A 0.9600
C10A H10B 0.9600
C10A H10C 0.9600
C11A H11A 0.9700
C11A H11B 0.9700
C1B C6B 1.423(3)
C1B C2B 1.423(3)
C2B C3B 1.369(4)
C2B H2BA 0.9300
C3B C4B 1.391(4)
C3B H3BA 0.9300
C4B C5B 1.375(4)
C5B C6B 1.397(3)
C5B H5BA 0.9300
C6B C7B 1.452(3)
C7B H7BA 0.9300
C8B C9B 1.514(5)
C8B C10B 1.516(4)
C8B C11B 1.519(4)
C9B H9BA 0.9600
C9B H9BB 0.9600
C9B H9BC 0.9600
C10B H10D 0.9600
C10B H10E 0.9600
C10B H10F 0.9600
C11B H11C 0.9700
C11B H11D 0.9700
C1S H1SA 0.9300
C2S H2SA 0.9600
C2S H2SB 0.9600
C2S H2SC 0.9600
C3S H3SA 0.9600
C3S H3SB 0.9600
C3S H3SC 0.9600

loop_
_geom_hbond_atom_site_label_D
_geom_hbond_atom_site_label_H
_geom_hbond_atom_site_label_A
_geom_hbond_site_symmetry_A
_geom_hbond_distance_DH
_geom_hbond_distance_HA
_geom_hbond_distance_DA
_geom_hbond_angle_DHA
O2A H2A O1S . 0.82 1.94 2.734(5) 162.8
O2B H2B O1B 2_546 0.82 1.81 2.619(3) 166.3
C9A H9AA O1A 2_546 0.96 2.59 3.422(4) 145.6
C11A H11B O3B 2_646 0.97 2.50 3.394(4) 152.7
C5B H5BA O4A 4_675 0.93 2.57 3.418(4) 151.2

loop_
_geom_torsion_atom_site_label_1
_geom_torsion_atom_site_label_2
_geom_torsion_atom_site_label_3
_geom_torsion_atom_site_label_4
_geom_torsion
O1B Ni O1A C1A -123.2(2)
N1A Ni O1A C1A -24.5(2)
N1B Ni O1A C1A 147.5(2)
O2B Ni O1A C1A 69.0(2)
O2A Ni O1A C1A -18.5(7)
O1A Ni O2A C11A -40.2(6)
O1B Ni O2A C11A 64.6(2)
N1A Ni O2A C11A -34.1(2)
N1B Ni O2A C11A 153.9(2)
O2B Ni O2A C11A -127.3(2)
O1A Ni O1B C1B -121.5(2)
N1A Ni O1B C1B 148.0(2)
N1B Ni O1B C1B -28.0(2)
O2B Ni O1B C1B -30.0(6)
O2A Ni O1B C1B 69.3(2)
O1A Ni O2B C11B 62.1(2)
O1B Ni O2B C11B -29.9(6)
N1A Ni O2B C11B 152.1(2)
N1B Ni O2B C11B -31.9(2)
O2A Ni O2B C11B -129.0(2)
O1A Ni N1A C7A 19.7(2)
O1B Ni N1A C7A 112.2(2)
O2B Ni N1A C7A -68.2(2)
O2A Ni N1A C7A -159.2(2)
O1A Ni N1A C8A -172.58(18)
O1B Ni N1A C8A -80.00(18)
O2B Ni N1A C8A 99.57(18)
O2A Ni N1A C8A 8.60(17)
O1A Ni N1B C7B 105.4(2)
O1B Ni N1B C7B 12.9(2)
O2B Ni N1B C7B -167.5(2)
O2A Ni N1B C7B -77.3(2)
O1A Ni N1B C8B -80.53(18)
O1B Ni N1B C8B -173.01(17)
O2B Ni N1B C8B 6.57(18)
O2A Ni N1B C8B 96.78(18)
Ni O1A C1A C6A 19.7(4)
Ni O1A C1A C2A -160.7(2)
O1A C1A C2A C3A -177.8(3)
C6A C1A C2A C3A 1.8(4)
C1A C2A C3A C4A 0.4(5)
C2A C3A C4A C5A -1.9(5)
C2A C3A C4A N2A 175.4(3)
O4A N2A C4A C5A -0.8(5)
O3A N2A C4A C5A 177.3(3)
O4A N2A C4A C3A -178.1(4)
O3A N2A C4A C3A 0.1(5)
C3A C4A C5A C6A 1.0(4)
N2A C4A C5A C6A -176.2(3)
C4A C5A C6A C1A 1.2(4)
C4A C5A C6A C7A 180.0(3)
O1A C1A C6A C5A 177.0(3)
C2A C1A C6A C5A -2.6(4)
O1A C1A C6A C7A -1.7(4)
C2A C1A C6A C7A 178.7(2)
C8A N1A C7A C6A -178.2(2)
Ni N1A C7A C6A -10.8(4)
C5A C6A C7A N1A 178.5(3)
C1A C6A C7A N1A -2.8(4)
C7A N1A C8A C10A -57.3(3)
Ni N1A C8A C10A 134.3(2)
C7A N1A C8A C11A -174.7(3)
Ni N1A C8A C11A 16.9(3)
C7A N1A C8A C9A 66.0(3)
Ni N1A C8A C9A -102.5(2)
Ni O2A C11A C8A 53.9(3)
N1A C8A C11A O2A -46.3(3)
C10A C8A C11A O2A -166.4(3)
C9A C8A C11A O2A 71.9(3)
Ni O1B C1B C6B 28.5(3)
Ni O1B C1B C2B -152.63(19)
O1B C1B C2B C3B 179.8(3)
C6B C1B C2B C3B -1.3(4)
C1B C2B C3B C4B 1.8(4)
C2B C3B C4B C5B 0.2(4)
C2B C3B C4B N2B -177.1(3)
O3B N2B C4B C5B -173.0(4)
O4B N2B C4B C5B 3.4(5)
O3B N2B C4B C3B 4.3(5)
O4B N2B C4B C3B -179.3(3)
C3B C4B C5B C6B -2.7(4)
N2B C4B C5B C6B 174.6(3)
C4B C5B C6B C1B 3.2(4)
C4B C5B C6B C7B -173.6(2)
O1B C1B C6B C5B 177.6(2)
C2B C1B C6B C5B -1.3(3)
O1B C1B C6B C7B -5.9(4)
C2B C1B C6B C7B 175.3(2)
C8B N1B C7B C6B -171.9(2)
Ni N1B C7B C6B 2.0(4)
C5B C6B C7B N1B 165.8(2)
C1B C6B C7B N1B -10.8(4)
C7B N1B C8B C9B 75.3(3)
Ni N1B C8B C9B -99.2(3)
C7B N1B C8B C10B -48.3(3)
Ni N1B C8B C10B 137.2(2)
C7B N1B C8B C11B -167.5(2)
Ni N1B C8B C11B 18.0(3)
Ni O2B C11B C8B 51.5(3)
N1B C8B C11B O2B -45.2(4)
C9B C8B C11B O2B 70.6(3)
C10B C8B C11B O2B -166.9(3)
C2S N1S C1S O1S 179.8(8)
C3S N1S C1S O1S -1.7(12)
